data_7030901
loop_
_publ_author_name
'Lumsden, Simone E. A.'
'Durgaprasad, Gummadi'
'Thomas Muthiah, Keren A.'
'Rose, Michael J.'

_publ_section_title
;
 Tuning coordination modes of pyridine/thioether Schiff base (NNS) ligands
 to mononuclear manganese carbonyls.
;
_journal_issue 28
_journal_name_full 'Dalton transactions (Cambridge, England : 2003)'
_journal_page_first 10725
_journal_page_last 10738
_journal_paper_doi 10.1039/c4dt00600c
_journal_volume 43
_journal_year 2014
_chemical_formula_moiety
; 
0.96 (C19 H15 N2 F S 1-, Mn 2+, Br 1-, 2 C O), 
 0.04 (C19 H15 N2 F S 1-, Mn 2+, Br 1-, C O)
;
_chemical_formula_sum 'C20.96 H15 Br F Mn N2 O1.96 S'
_chemical_formula_weight 512.14
_chemical_name_systematic
; 
 ? 
;
_space_group_IT_number 14
_symmetry_cell_setting monoclinic
_symmetry_space_group_name_Hall '-P 2ybc'
_symmetry_space_group_name_H-M 'P 1 21/c 1'
_atom_sites_solution_hydrogens geom
_atom_sites_solution_primary direct
_atom_sites_solution_secondary difmap
_audit_creation_method SHELXL-97
_cell_angle_alpha 90.00
_cell_angle_beta 117.66(3)
_cell_angle_gamma 90.00
_cell_formula_units_Z 4
_cell_length_a 13.942(5)
_cell_length_b 11.412(5)
_cell_length_c 14.573(4)
_cell_measurement_reflns_used 4914
_cell_measurement_temperature 100(2)
_cell_measurement_theta_max 27.5
_cell_measurement_theta_min 3.0
_cell_volume 2053.7(14)
_computing_cell_refinement 'CrystalClear (Rigaku Inc., 2008)'
_computing_data_collection 'CrystalClear (Rigaku Inc., 2008)'
_computing_data_reduction 'CrystalClear (Rigaku Inc., 2008)'
_computing_molecular_graphics 'XP SHELXTL/PC, Siemens Analytical'
_computing_publication_material 'XP SHELXTL/PC, Siemens Analytical'
_computing_structure_refinement 'XL SHELXTL/PC, Siemens Analytical'
_computing_structure_solution
;

SIR97 - Altomare A., Burla M.C., Camalli M., Cascarano G.L., Giacovazzo C., 
Guagliardi A., Moliterni A.G.G., Polidori G.,Spagna R.
;
_diffrn_ambient_temperature 100(2)
_diffrn_measured_fraction_theta_full 0.993
_diffrn_measured_fraction_theta_max 0.993
_diffrn_measurement_device_type 'Rigaku SCX-Mini with Mercury 2 CCD'
_diffrn_measurement_method \w-scans
_diffrn_radiation_monochromator graphite
_diffrn_radiation_source 'fine-focus sealed tube'
_diffrn_radiation_type MoK\a
_diffrn_radiation_wavelength 0.71073
_diffrn_reflns_av_R_equivalents 0.0861
_diffrn_reflns_av_sigmaI/netI 0.0882
_diffrn_reflns_limit_h_max 16
_diffrn_reflns_limit_h_min -18
_diffrn_reflns_limit_k_max 14
_diffrn_reflns_limit_k_min -14
_diffrn_reflns_limit_l_max 18
_diffrn_reflns_limit_l_min -18
_diffrn_reflns_number 14241
_diffrn_reflns_theta_full 27.48
_diffrn_reflns_theta_max 27.48
_diffrn_reflns_theta_min 3.16
_exptl_absorpt_coefficient_mu 2.718
_exptl_absorpt_correction_T_max 1.00
_exptl_absorpt_correction_T_min 0.716
_exptl_absorpt_correction_type multi-scan
_exptl_absorpt_process_details
;
Abscor. T. Higashi (2001). The Rigaku Corporation, Tokyo, Japan.
;
_exptl_crystal_colour black
_exptl_crystal_density_diffrn 1.656
_exptl_crystal_density_method 'not measured'
_exptl_crystal_description prisms
_exptl_crystal_F_000 1022
_refine_diff_density_max 0.843
_refine_diff_density_min -0.690
_refine_diff_density_rms 0.121
_refine_ls_extinction_method none
_refine_ls_goodness_of_fit_ref 1.110
_refine_ls_hydrogen_treatment constr
_refine_ls_matrix_type full
_refine_ls_number_parameters 268
_refine_ls_number_reflns 4679
_refine_ls_number_restraints 3
_refine_ls_restrained_S_all 1.110
_refine_ls_R_factor_all 0.0725
_refine_ls_R_factor_gt 0.0553
_refine_ls_shift/su_max 0.001
_refine_ls_shift/su_mean 0.000
_refine_ls_structure_factor_coef Fsqd
_refine_ls_weighting_details 'calc w=1/[\s^2^(Fo^2^)+(0.0280P)^2^+3.6116P] where P=(Fo^2^+2Fc^2^)/3'
_refine_ls_weighting_scheme calc
_refine_ls_wR_factor_gt 0.1205
_refine_ls_wR_factor_ref 0.1280
_reflns_number_gt 3767
_reflns_number_total 4679
_reflns_threshold_expression >2sigma(I)
_cod_data_source_file c4dt00600c2.cif
_cod_data_source_block FPh-MnCO-b
_cod_depositor_comments
;
The following automatic conversions were performed:

'_symmetry_cell_setting' value 'Monoclinic' changed to 'monoclinic'
according to
/usr/data/users/saulius/crontab/automatic-downloads/rss-feeds/RSC/lib/dictionaries/cif_core.dic
dictionary named 'cif_core.dic' version 2.4.2 from 2011-04-26.

Automatic conversion script
Id: cif_fix_values 2281 2013-09-26 08:29:07Z andrius 

 Adding full bibliography for 7030896--7030901.cif.

The following automatic conversions were performed:

'_exptl_absorpt_correction_type' value 'multi-scans' was replaced
with the value 'multi-scan' as specified in the replacement file
'src/cod-tools/trunk/data/replacement-values/replacement_values.lst'.

Automatic conversion script
Id: cif_fix_values 5376 2017-05-30 11:51:03Z andrius 
;
_cod_original_cell_volume 2053.7(13)
_cod_original_sg_symbol_H-M P21/c
_cod_database_code 7030901

loop_
_symmetry_equiv_pos_as_xyz
'x, y, z'
'-x, y+1/2, -z+1/2'
'-x, -y, -z'
'x, -y-1/2, z-1/2'

loop_
_atom_site_label
_atom_site_type_symbol
_atom_site_fract_x
_atom_site_fract_y
_atom_site_fract_z
_atom_site_U_iso_or_equiv
_atom_site_adp_type
_atom_site_occupancy
_atom_site_symmetry_multiplicity
_atom_site_calc_flag
_atom_site_refinement_flags
_atom_site_disorder_assembly
_atom_site_disorder_group
Mn1 Mn 0.76345(5) 0.53523(5) 0.52124(5) 0.02031(17) Uani 1 1 d D . .
Br1 Br 0.68240(3) 0.71800(4) 0.56190(3) 0.01991(13) Uani 0.96 1 d P A 1
Br1A Br 0.9467(9) 0.5387(10) 0.5668(9) 0.029(2) Uiso 0.04 1 d P A 2
O1A O 0.6920 0.7580 0.5682 0.020 Uiso 0.04 1 d PD A 2
C2A C 0.7345 0.6807 0.5520 0.020 Uiso 0.04 1 d PD A 2
S1 S 0.72445(9) 0.62931(9) 0.36776(9) 0.0242(2) Uani 1 1 d . A .
F1 F 1.2155(2) 0.6573(3) 0.9329(3) 0.0529(9) Uani 1 1 d . . .
O1 O 0.9858(3) 0.6282(3) 0.6161(3) 0.0400(9) Uani 0.96 1 d P . .
O2 O 0.8677(3) 0.3395(3) 0.4716(3) 0.0349(8) Uani 0.96 1 d PD . .
N1 N 0.7453(3) 0.4442(3) 0.6375(3) 0.0224(8) Uani 1 1 d . A .
N2 N 0.6149(3) 0.4653(3) 0.4376(3) 0.0201(7) Uani 1 1 d . A .
C1 C 0.9254(4) 0.6133(4) 0.7963(4) 0.0329(11) Uani 1 1 d . . .
H1A H 0.8609 0.6586 0.7669 0.039 Uiso 1 1 calc R . .
C2 C 1.0254(4) 0.6692(4) 0.8447(4) 0.0376(12) Uani 1 1 d . . .
H2A H 1.0299 0.7523 0.8474 0.045 Uiso 1 1 calc R . .
C3 C 1.1166(4) 0.6025(5) 0.8881(4) 0.0361(12) Uani 1 1 d . . .
C4 C 1.1151(4) 0.4821(4) 0.8873(4) 0.0375(12) Uani 1 1 d . . .
H4A H 1.1804 0.4383 0.9194 0.045 Uiso 1 1 calc R . .
C5 C 1.0154(4) 0.4266(4) 0.8382(4) 0.0339(11) Uani 1 1 d . . .
H5A H 1.0121 0.3434 0.8368 0.041 Uiso 1 1 calc R . .
C6 C 0.9192(4) 0.4921(4) 0.7906(3) 0.0272(10) Uani 1 1 d . A .
C7 C 0.8136(4) 0.4296(4) 0.7396(3) 0.0267(10) Uani 1 1 d . . .
C8 C 0.7874(4) 0.3554(4) 0.8017(4) 0.0382(12) Uani 1 1 d . A .
H8A H 0.8376 0.3455 0.8728 0.046 Uiso 1 1 calc R . .
C9 C 0.6898(4) 0.2967(4) 0.7610(4) 0.0403(13) Uani 1 1 d . . .
H9A H 0.6720 0.2466 0.8029 0.048 Uiso 1 1 calc R A .
C10 C 0.6187(4) 0.3131(4) 0.6574(4) 0.0305(10) Uani 1 1 d . A .
H10A H 0.5501 0.2754 0.6267 0.037 Uiso 1 1 calc R . .
C11 C 0.6492(3) 0.3861(4) 0.5986(3) 0.0235(9) Uani 1 1 d . . .
C12 C 0.5793(3) 0.4010(4) 0.4891(3) 0.0230(9) Uani 1 1 d . A .
H12A H 0.5099 0.3652 0.4559 0.028 Uiso 1 1 calc R . .
C13 C 0.5549(3) 0.4814(3) 0.3290(3) 0.0215(9) Uani 1 1 d . . .
C14 C 0.4574(3) 0.4244(4) 0.2652(3) 0.0255(9) Uani 1 1 d . A .
H14A H 0.4263 0.3724 0.2950 0.031 Uiso 1 1 calc R . .
C15 C 0.4059(4) 0.4430(4) 0.1596(4) 0.0339(11) Uani 1 1 d . . .
H15A H 0.3395 0.4043 0.1173 0.041 Uiso 1 1 calc R A .
C16 C 0.4514(4) 0.5193(4) 0.1146(4) 0.0384(12) Uani 1 1 d . A .
H16A H 0.4161 0.5316 0.0418 0.046 Uiso 1 1 calc R . .
C17 C 0.5489(4) 0.5771(4) 0.1770(3) 0.0297(10) Uani 1 1 d . . .
H17A H 0.5800 0.6291 0.1472 0.036 Uiso 1 1 calc R A .
C18 C 0.5993(3) 0.5572(4) 0.2829(3) 0.0244(9) Uani 1 1 d . A .
C19 C 0.8109(4) 0.5796(4) 0.3127(4) 0.0327(11) Uani 1 1 d . . .
H19A H 0.7918 0.6216 0.2478 0.049 Uiso 1 1 calc R A .
H19B H 0.8007 0.4953 0.2988 0.049 Uiso 1 1 calc R . .
H19C H 0.8868 0.5952 0.3617 0.049 Uiso 1 1 calc R . .
C20 C 0.8990(4) 0.5943(4) 0.5855(4) 0.0263(10) Uani 0.96 1 d P A .
C21 C 0.8245(3) 0.4125(4) 0.4907(3) 0.0232(10) Uani 0.96 1 d PD A .

loop_
_atom_site_aniso_label
_atom_site_aniso_U_11
_atom_site_aniso_U_22
_atom_site_aniso_U_33
_atom_site_aniso_U_23
_atom_site_aniso_U_13
_atom_site_aniso_U_12
Mn1 0.0200(3) 0.0201(3) 0.0201(3) 0.0003(2) 0.0088(3) -0.0019(3)
Br1 0.0191(2) 0.0197(2) 0.0211(2) -0.00279(16) 0.00948(17) -0.00121(17)
S1 0.0245(5) 0.0201(5) 0.0321(6) 0.0012(4) 0.0167(5) -0.0010(4)
F1 0.0281(15) 0.057(2) 0.058(2) -0.0110(16) 0.0063(15) -0.0099(15)
O1 0.0247(18) 0.040(2) 0.057(2) -0.0084(18) 0.0204(18) -0.0080(16)
O2 0.041(2) 0.0310(19) 0.037(2) 0.0051(15) 0.0211(17) 0.0112(17)
N1 0.0248(18) 0.0204(18) 0.0205(17) 0.0007(14) 0.0092(15) 0.0011(15)
N2 0.0221(17) 0.0189(17) 0.0209(17) -0.0006(14) 0.0113(15) 0.0011(15)
C1 0.028(2) 0.028(2) 0.030(2) 0.0000(19) 0.002(2) 0.004(2)
C2 0.031(3) 0.027(2) 0.040(3) -0.003(2) 0.004(2) -0.001(2)
C3 0.028(2) 0.042(3) 0.030(2) -0.007(2) 0.006(2) 0.001(2)
C4 0.034(3) 0.040(3) 0.025(2) 0.000(2) 0.003(2) 0.014(2)
C5 0.040(3) 0.029(3) 0.028(2) 0.004(2) 0.012(2) 0.011(2)
C6 0.027(2) 0.032(2) 0.017(2) 0.0050(18) 0.0053(18) 0.002(2)
C7 0.034(2) 0.023(2) 0.020(2) 0.0031(17) 0.011(2) 0.0064(19)
C8 0.048(3) 0.031(3) 0.028(3) 0.010(2) 0.012(2) 0.001(2)
C9 0.047(3) 0.037(3) 0.041(3) 0.019(2) 0.023(3) 0.003(2)
C10 0.033(3) 0.026(2) 0.035(3) 0.004(2) 0.018(2) -0.003(2)
C11 0.026(2) 0.020(2) 0.026(2) 0.0002(17) 0.0133(19) -0.0022(18)
C12 0.023(2) 0.017(2) 0.027(2) 0.0008(17) 0.0095(18) -0.0014(17)
C13 0.023(2) 0.018(2) 0.024(2) -0.0019(16) 0.0114(18) 0.0003(17)
C14 0.027(2) 0.025(2) 0.027(2) -0.0007(18) 0.014(2) -0.0035(18)
C15 0.033(3) 0.039(3) 0.023(2) -0.004(2) 0.008(2) -0.006(2)
C16 0.046(3) 0.041(3) 0.023(2) 0.001(2) 0.012(2) 0.001(2)
C17 0.040(3) 0.027(2) 0.026(2) 0.0025(18) 0.019(2) -0.001(2)
C18 0.024(2) 0.024(2) 0.024(2) -0.0006(17) 0.0112(19) 0.0000(18)
C19 0.034(3) 0.041(3) 0.035(3) 0.007(2) 0.026(2) 0.003(2)
C20 0.026(2) 0.021(2) 0.028(2) -0.0044(19) 0.010(2) 0.000(2)
C21 0.023(2) 0.024(2) 0.019(2) 0.0019(18) 0.0069(19) -0.0052(19)

loop_
_atom_type_symbol
_atom_type_description
_atom_type_scat_dispersion_real
_atom_type_scat_dispersion_imag
_atom_type_scat_source
C C 0.0033 0.0016 'International Tables Vol C Tables 4.2.6.8 and 6.1.1.4'
H H 0.0000 0.0000 'International Tables Vol C Tables 4.2.6.8 and 6.1.1.4'
F F 0.0171 0.0103 'International Tables Vol C Tables 4.2.6.8 and 6.1.1.4'
Mn Mn 0.3368 0.7283 'International Tables Vol C Tables 4.2.6.8 and 6.1.1.4'
N N 0.0061 0.0033 'International Tables Vol C Tables 4.2.6.8 and 6.1.1.4'
O O 0.0106 0.0060 'International Tables Vol C Tables 4.2.6.8 and 6.1.1.4'
S S 0.1246 0.1234 'International Tables Vol C Tables 4.2.6.8 and 6.1.1.4'
Br Br -0.2901 2.4595 'International Tables Vol C Tables 4.2.6.8 and 6.1.1.4'

loop_
_geom_angle_atom_site_label_1
_geom_angle_atom_site_label_2
_geom_angle_atom_site_label_3
_geom_angle
C21 Mn1 C20 85.3(2)
C21 Mn1 N2 90.76(17)
C20 Mn1 N2 174.32(19)
C2A Mn1 N2 103.17(10)
C21 Mn1 N1 93.58(17)
C20 Mn1 N1 104.80(18)
C2A Mn1 N1 97.47(10)
N2 Mn1 N1 79.48(14)
C21 Mn1 S1 92.74(14)
C20 Mn1 S1 92.74(16)
C2A Mn1 S1 80.44(4)
N2 Mn1 S1 83.36(11)
N1 Mn1 S1 161.77(10)
C2A Mn1 Br1A 104.8(3)
N2 Mn1 Br1A 149.8(3)
N1 Mn1 Br1A 107.8(3)
S1 Mn1 Br1A 90.1(3)
C21 Mn1 Br1 176.85(14)
C20 Mn1 Br1 92.49(15)
C2A Mn1 Br1 13.462(12)
N2 Mn1 Br1 91.29(10)
N1 Mn1 Br1 89.15(10)
S1 Mn1 Br1 85.11(4)
O1A C2A Mn1 161.93(2)
C18 S1 C19 100.6(2)
C18 S1 Mn1 99.78(15)
C19 S1 Mn1 112.09(16)
C7 N1 C11 116.9(4)
C7 N1 Mn1 131.4(3)
C11 N1 Mn1 111.7(3)
C12 N2 C13 122.1(4)
C12 N2 Mn1 115.7(3)
C13 N2 Mn1 122.1(3)
C6 C1 C2 120.5(4)
C6 C1 H1A 119.7
C2 C1 H1A 119.7
C3 C2 C1 118.7(5)
C3 C2 H2A 120.7
C1 C2 H2A 120.7
C2 C3 F1 118.8(5)
C2 C3 C4 123.3(5)
F1 C3 C4 117.9(4)
C3 C4 C5 118.0(4)
C3 C4 H4A 121.0
C5 C4 H4A 121.0
C4 C5 C6 120.6(4)
C4 C5 H5A 119.7
C6 C5 H5A 119.7
C1 C6 C5 118.9(4)
C1 C6 C7 121.9(4)
C5 C6 C7 119.2(4)
N1 C7 C8 121.4(4)
N1 C7 C6 121.2(4)
C8 C7 C6 117.4(4)
C9 C8 C7 121.0(5)
C9 C8 H8A 119.5
C7 C8 H8A 119.5
C8 C9 C10 117.9(5)
C8 C9 H9A 121.0
C10 C9 H9A 121.0
C9 C10 C11 118.9(4)
C9 C10 H10A 120.5
C11 C10 H10A 120.5
N1 C11 C10 123.8(4)
N1 C11 C12 115.7(4)
C10 C11 C12 120.5(4)
N2 C12 C11 117.4(4)
N2 C12 H12A 121.3
C11 C12 H12A 121.3
C14 C13 C18 118.5(4)
C14 C13 N2 124.7(4)
C18 C13 N2 116.8(4)
C15 C14 C13 120.7(4)
C15 C14 H14A 119.6
C13 C14 H14A 119.6
C14 C15 C16 120.1(4)
C14 C15 H15A 119.9
C16 C15 H15A 119.9
C17 C16 C15 120.0(4)
C17 C16 H16A 120.0
C15 C16 H16A 120.0
C18 C17 C16 118.9(4)
C18 C17 H17A 120.5
C16 C17 H17A 120.5
C17 C18 C13 121.7(4)
C17 C18 S1 121.2(3)
C13 C18 S1 117.1(3)
S1 C19 H19A 109.5
S1 C19 H19B 109.5
H19A C19 H19B 109.5
S1 C19 H19C 109.5
H19A C19 H19C 109.5
H19B C19 H19C 109.5
O1 C20 Mn1 172.0(4)
O2 C21 Mn1 175.9(4)

loop_
_geom_bond_atom_site_label_1
_geom_bond_atom_site_label_2
_geom_bond_distance
Mn1 C21 1.799(4)
Mn1 C20 1.805(5)
Mn1 C2A 1.8134(9)
Mn1 N2 2.016(4)
Mn1 N1 2.100(4)
Mn1 S1 2.3069(14)
Mn1 Br1A 2.323(12)
Mn1 Br1 2.5690(10)
Br1A C20 1.044(12)
Br1A O1 1.221(12)
Br1A C21 2.111(12)
O1A C2A 1.1463(3)
S1 C18 1.802(4)
S1 C19 1.822(5)
F1 C3 1.372(6)
O1 C20 1.145(5)
O2 C21 1.135(5)
N1 C7 1.354(5)
N1 C11 1.360(5)
N2 C12 1.303(5)
N2 C13 1.417(5)
C1 C6 1.386(6)
C1 C2 1.391(7)
C1 H1A 0.9500
C2 C3 1.360(7)
C2 H2A 0.9500
C3 C4 1.374(7)
C4 C5 1.387(7)
C4 H4A 0.9500
C5 C6 1.406(6)
C5 H5A 0.9500
C6 C7 1.487(6)
C7 C8 1.407(7)
C8 C9 1.379(7)
C8 H8A 0.9500
C9 C10 1.381(7)
C9 H9A 0.9500
C10 C11 1.396(6)
C10 H10A 0.9500
C11 C12 1.442(6)
C12 H12A 0.9500
C13 C14 1.401(6)
C13 C18 1.403(6)
C14 C15 1.379(6)
C14 H14A 0.9500
C15 C16 1.407(7)
C15 H15A 0.9500
C16 C17 1.401(7)
C16 H16A 0.9500
C17 C18 1.386(6)
C17 H17A 0.9500
C19 H19A 0.9800
C19 H19B 0.9800
C19 H19C 0.9800

loop_
_geom_torsion_atom_site_label_1
_geom_torsion_atom_site_label_2
_geom_torsion_atom_site_label_3
_geom_torsion_atom_site_label_4
_geom_torsion
C21 Mn1 Br1A C20 -170.8(8)
C2A Mn1 Br1A C20 16.0(7)
N2 Mn1 Br1A C20 173.0(4)
N1 Mn1 Br1A C20 -87.1(7)
S1 Mn1 Br1A C20 96.1(7)
Br1 Mn1 Br1A C20 11.6(8)
C21 Mn1 Br1A O1 -175.6(9)
C20 Mn1 Br1A O1 -4.9(4)
C2A Mn1 Br1A O1 11.1(8)
N2 Mn1 Br1A O1 168.2(3)
N1 Mn1 Br1A O1 -92.0(7)
S1 Mn1 Br1A O1 91.2(7)
Br1 Mn1 Br1A O1 6.7(8)
C20 Mn1 Br1A C21 170.8(8)
C2A Mn1 Br1A C21 -173.25(19)
N2 Mn1 Br1A C21 -16.2(7)
N1 Mn1 Br1A C21 83.7(3)
S1 Mn1 Br1A C21 -93.1(2)
Br1 Mn1 Br1A C21 -177.65(16)
C21 Mn1 C2A O1A 173.3(5)
C20 Mn1 C2A O1A -158.65(16)
N2 Mn1 C2A O1A 26.05(13)
N1 Mn1 C2A O1A -54.84(12)
S1 Mn1 C2A O1A 106.85(7)
Br1A Mn1 C2A O1A -165.6(3)
Br1 Mn1 C2A O1A -2.55(5)
C21 Mn1 S1 C18 83.3(2)
C20 Mn1 S1 C18 168.7(2)
C2A Mn1 S1 C18 -111.76(15)
N2 Mn1 S1 C18 -7.16(17)
N1 Mn1 S1 C18 -26.9(4)
Br1A Mn1 S1 C18 143.3(3)
Br1 Mn1 S1 C18 -99.03(15)
C21 Mn1 S1 C19 -22.4(2)
C20 Mn1 S1 C19 63.0(2)
C2A Mn1 S1 C19 142.52(18)
N2 Mn1 S1 C19 -112.9(2)
N1 Mn1 S1 C19 -132.6(4)
Br1A Mn1 S1 C19 37.6(3)
Br1 Mn1 S1 C19 155.25(18)
C21 Br1A O1 C20 -3.6(16)
Mn1 Br1A O1 C20 4.2(4)
C21 Mn1 N1 C7 87.2(4)
C20 Mn1 N1 C7 1.1(4)
C2A Mn1 N1 C7 -80.6(4)
N2 Mn1 N1 C7 177.3(4)
S1 Mn1 N1 C7 -162.7(3)
Br1A Mn1 N1 C7 27.6(5)
Br1 Mn1 N1 C7 -91.2(4)
C21 Mn1 N1 C11 -88.9(3)
C20 Mn1 N1 C11 -174.9(3)
C2A Mn1 N1 C11 103.3(3)
N2 Mn1 N1 C11 1.2(3)
S1 Mn1 N1 C11 21.2(5)
Br1A Mn1 N1 C11 -148.5(4)
Br1 Mn1 N1 C11 92.7(3)
C21 Mn1 N2 C12 93.1(3)
C2A Mn1 N2 C12 -95.7(3)
N1 Mn1 N2 C12 -0.4(3)
S1 Mn1 N2 C12 -174.2(3)
Br1A Mn1 N2 C12 107.1(6)
Br1 Mn1 N2 C12 -89.3(3)
C21 Mn1 N2 C13 -84.5(3)
C2A Mn1 N2 C13 86.7(3)
N1 Mn1 N2 C13 -178.0(3)
S1 Mn1 N2 C13 8.2(3)
Br1A Mn1 N2 C13 -70.5(7)
Br1 Mn1 N2 C13 93.1(3)
C6 C1 C2 C3 -1.3(8)
C1 C2 C3 F1 177.9(5)
C1 C2 C3 C4 -0.5(8)
C2 C3 C4 C5 1.0(8)
F1 C3 C4 C5 -177.4(4)
C3 C4 C5 C6 0.2(7)
C2 C1 C6 C5 2.5(7)
C2 C1 C6 C7 179.9(5)
C4 C5 C6 C1 -2.0(7)
C4 C5 C6 C7 -179.4(4)
C11 N1 C7 C8 1.6(6)
Mn1 N1 C7 C8 -174.3(3)
C11 N1 C7 C6 -178.0(4)
Mn1 N1 C7 C6 6.0(6)
C1 C6 C7 N1 62.3(6)
C5 C6 C7 N1 -120.4(5)
C1 C6 C7 C8 -117.4(5)
C5 C6 C7 C8 59.9(6)
N1 C7 C8 C9 -1.5(7)
C6 C7 C8 C9 178.3(5)
C7 C8 C9 C10 0.0(8)
C8 C9 C10 C11 1.1(7)
C7 N1 C11 C10 -0.5(6)
Mn1 N1 C11 C10 176.2(4)
C7 N1 C11 C12 -178.6(4)
Mn1 N1 C11 C12 -1.9(5)
C9 C10 C11 N1 -0.9(7)
C9 C10 C11 C12 177.1(4)
C13 N2 C12 C11 177.1(4)
Mn1 N2 C12 C11 -0.5(5)
N1 C11 C12 N2 1.7(6)
C10 C11 C12 N2 -176.5(4)
C12 N2 C13 C14 -5.1(6)
Mn1 N2 C13 C14 172.3(3)
C12 N2 C13 C18 177.0(4)
Mn1 N2 C13 C18 -5.5(5)
C18 C13 C14 C15 -0.4(6)
N2 C13 C14 C15 -178.2(4)
C13 C14 C15 C16 0.4(7)
C14 C15 C16 C17 -0.4(8)
C15 C16 C17 C18 0.4(7)
C16 C17 C18 C13 -0.4(7)
C16 C17 C18 S1 -179.7(4)
C14 C13 C18 C17 0.4(6)
N2 C13 C18 C17 178.4(4)
C14 C13 C18 S1 179.7(3)
N2 C13 C18 S1 -2.3(5)
C19 S1 C18 C17 -58.6(4)
Mn1 S1 C18 C17 -173.5(4)
C19 S1 C18 C13 122.1(4)
Mn1 S1 C18 C13 7.2(3)
C21 Br1A C20 O1 178.5(7)
Mn1 Br1A C20 O1 -174.7(5)
O1 Br1A C20 Mn1 174.7(5)
C21 Br1A C20 Mn1 -6.8(6)
C20 Mn1 C21 Br1A -4.0(4)
C2A Mn1 C21 Br1A 23.7(6)
N2 Mn1 C21 Br1A 171.9(3)
N1 Mn1 C21 Br1A -108.6(3)
S1 Mn1 C21 Br1A 88.5(3)
C20 Br1A C21 O2 -174.8(7)
Mn1 Br1A C21 O2 178.3(4)
C20 Br1A C21 Mn1 6.9(6)
